data_2206893
loop_
_publ_author_name
'Lund, Clinton L.'
'Schachner, J\"org A.'
'Quail, J. Wilson'
'M\"uller, Jens'

_publ_section_title
;
 A monomeric fourfold-coordinated indium dihalide with an unusual
 coordination geometry
;
_journal_coeditor_code BV6030
_journal_issue 10
_journal_name_full 'Acta Crystallographica Section E'
_journal_page_first m2063
_journal_page_last m2065
_journal_paper_doi 10.1107/S1600536805029284
_journal_volume 61
_journal_year 2005
_chemical_formula_iupac '[In (C14 H28 N Si3) I2]'
_chemical_formula_moiety 'C14 H28 I2 In N Si3'
_chemical_formula_sum 'C14 H28 I2 In N Si3'
_chemical_formula_weight 663.26
_chemical_name_systematic
;
{[Dimethyl(2-pyridyl)silyl]bis(trimethylsilyl)methyl}diiodoindium(III)
;
_space_group_IT_number 14
_symmetry_cell_setting monoclinic
_symmetry_space_group_name_Hall '-P 2ybc'
_symmetry_space_group_name_H-M 'P 1 21/c 1'
_atom_sites_solution_hydrogens geom
_atom_sites_solution_primary direct
_atom_sites_solution_secondary difmap
_audit_creation_method SHELXL97
_cell_angle_alpha 90.00
_cell_angle_beta 116.9720(10)
_cell_angle_gamma 90.00
_cell_formula_units_Z 4
_cell_length_a 9.94920(10)
_cell_length_b 13.6254(2)
_cell_length_c 18.9012(3)
_cell_measurement_reflns_used 8085
_cell_measurement_temperature 173(2)
_cell_measurement_theta_max 32.032
_cell_measurement_theta_min 0.998
_cell_volume 2283.58(6)
_computing_cell_refinement 'SCALEPACK (Otwinowski & Minor, 1997)'
_computing_data_collection 'COLLECT (Nonius, 1998)'
_computing_data_reduction 'SCALEPACK and DENZO (Otwinowski & Minor, 1997)'
_computing_molecular_graphics 'ORTEP-3 for Windows (Farrugia, 1997)'
_computing_publication_material 'PLATON (Spek, 2003)'
_computing_structure_refinement 'SHELXL97 (Sheldrick, 1997)'
_computing_structure_solution 'SIR97 (Altomare et al., 1999)'
_diffrn_ambient_temperature 173(2)
_diffrn_detector_area_resol_mean 9
_diffrn_measured_fraction_theta_full 0.998
_diffrn_measured_fraction_theta_max 0.998
_diffrn_measurement_device 'Nonius KappaCCD area-detector'
_diffrn_measurement_method '\f scans and \w scans with \k offsets'
_diffrn_radiation_monochromator 'horizonally mounted graphite crystal'
_diffrn_radiation_source 'fine-focus sealed tube'
_diffrn_radiation_type MoK\a
_diffrn_radiation_wavelength 0.71073
_diffrn_reflns_av_R_equivalents 0.0307
_diffrn_reflns_av_sigmaI/netI 0.0410
_diffrn_reflns_limit_h_max 14
_diffrn_reflns_limit_h_min -14
_diffrn_reflns_limit_k_max 20
_diffrn_reflns_limit_k_min -18
_diffrn_reflns_limit_l_max 28
_diffrn_reflns_limit_l_min -28
_diffrn_reflns_number 14706
_diffrn_reflns_theta_full 32.03
_diffrn_reflns_theta_max 32.03
_diffrn_reflns_theta_min 2.84
_diffrn_standards_decay_% 0
_diffrn_standards_number 0
_exptl_absorpt_coefficient_mu 3.892
_exptl_absorpt_correction_type none
_exptl_crystal_colour colourless
_exptl_crystal_density_diffrn 1.929
_exptl_crystal_density_method 'not measured'
_exptl_crystal_description block
_exptl_crystal_F_000 1264
_exptl_crystal_size_max 0.10
_exptl_crystal_size_mid 0.10
_exptl_crystal_size_min 0.08
_refine_diff_density_max 1.750
_refine_diff_density_min -2.162
_refine_ls_extinction_method none
_refine_ls_goodness_of_fit_ref 1.062
_refine_ls_hydrogen_treatment constr
_refine_ls_matrix_type full
_refine_ls_number_parameters 198
_refine_ls_number_reflns 7936
_refine_ls_number_restraints 0
_refine_ls_restrained_S_all 1.062
_refine_ls_R_factor_all 0.0605
_refine_ls_R_factor_gt 0.0411
_refine_ls_shift/su_max 0.000
_refine_ls_shift/su_mean 0.000
_refine_ls_structure_factor_coef Fsqd
_refine_ls_weighting_details 'calc w = 1/[\s^2^(Fo^2^)+(0.0364P)^2^+7.7352P] where P = (Fo^2^+2Fc^2^)/3'
_refine_ls_weighting_scheme calc
_refine_ls_wR_factor_gt 0.0939
_refine_ls_wR_factor_ref 0.1041
_reflns_number_gt 6166
_reflns_number_total 7936
_reflns_threshold_expression I>2\s(I)
_cod_data_source_file bv6030.cif
_cod_data_source_block II
_cod_original_sg_symbol_H-M 'P 21/c'
_cod_database_code 2206893
_cod_database_fobs_code 2206893

loop_
_symmetry_equiv_pos_as_xyz
'x, y, z'
'-x, y+1/2, -z+1/2'
'-x, -y, -z'
'x, -y-1/2, z-1/2'

loop_
_atom_site_label
_atom_site_fract_x
_atom_site_fract_y
_atom_site_fract_z
_atom_site_U_iso_or_equiv
_atom_site_adp_type
_atom_site_calc_flag
_atom_site_refinement_flags
_atom_site_occupancy
_atom_site_type_symbol
I1 -0.00511(4) 0.44337(2) 0.10409(2) 0.04218(9) Uani d . 1 I
I2 -0.19124(3) 0.25594(3) -0.098127(19) 0.04147(9) Uani d . 1 I
In1 0.06587(3) 0.29119(2) 0.034296(15) 0.02094(7) Uani d . 1 In
Si1 0.29101(11) 0.11236(7) 0.08153(6) 0.01908(19) Uani d . 1 Si
Si2 0.42933(12) 0.32016(8) 0.14016(6) 0.0214(2) Uani d . 1 Si
Si3 0.32542(13) 0.25380(8) -0.03794(6) 0.0228(2) Uani d . 1 Si
N1 0.0622(4) 0.1728(3) 0.11794(19) 0.0237(6) Uani d . 1 N
C2 -0.0344(5) 0.1688(3) 0.1504(3) 0.0290(8) Uani d . 1 C
H2 -0.1102 0.2177 0.1367 0.035 Uiso calc R 1 H
C3 -0.0258(5) 0.0960(4) 0.2025(3) 0.0341(10) Uani d . 1 C
H3 -0.0947 0.0946 0.2246 0.041 Uiso calc R 1 H
C4 0.0835(5) 0.0256(4) 0.2223(3) 0.0345(10) Uani d . 1 C
H4 0.0914 -0.0254 0.2582 0.041 Uiso calc R 1 H
C5 0.1826(5) 0.0296(3) 0.1891(2) 0.0295(8) Uani d . 1 C
H5 0.2589 -0.0189 0.2023 0.035 Uiso calc R 1 H
C6 0.1702(4) 0.1046(3) 0.1365(2) 0.0209(7) Uani d . 1 C
C7 0.2918(4) 0.2440(3) 0.0531(2) 0.0179(6) Uani d . 1 C
C8 0.4779(5) 0.0575(3) 0.1481(3) 0.0314(9) Uani d . 1 C
H8A 0.5249 0.0950 0.1977 0.047 Uiso calc R 1 H
H8B 0.5430 0.0594 0.1218 0.047 Uiso calc R 1 H
H8C 0.4641 -0.0108 0.1599 0.047 Uiso calc R 1 H
C9 0.1926(5) 0.0270(3) -0.0037(2) 0.0302(9) Uani d . 1 C
H9A 0.1935 -0.0395 0.0163 0.045 Uiso calc R 1 H
H9B 0.2444 0.0270 -0.0372 0.045 Uiso calc R 1 H
H9C 0.0880 0.0485 -0.0351 0.045 Uiso calc R 1 H
C10 0.4095(5) 0.2913(3) 0.2322(2) 0.0282(8) Uani d . 1 C
H10A 0.3061 0.3054 0.2228 0.042 Uiso calc R 1 H
H10B 0.4802 0.3317 0.2763 0.042 Uiso calc R 1 H
H10C 0.4318 0.2217 0.2456 0.042 Uiso calc R 1 H
C11 0.6305(5) 0.2966(4) 0.1617(3) 0.0355(10) Uani d . 1 C
H11A 0.6984 0.3262 0.2128 0.053 Uiso calc R 1 H
H11B 0.6495 0.3257 0.1196 0.053 Uiso calc R 1 H
H11C 0.6485 0.2257 0.1639 0.053 Uiso calc R 1 H
C12 0.3989(5) 0.4556(3) 0.1242(3) 0.0336(9) Uani d . 1 C
H12A 0.4890 0.4906 0.1621 0.050 Uiso calc R 1 H
H12B 0.3121 0.4753 0.1323 0.050 Uiso calc R 1 H
H12C 0.3796 0.4720 0.0699 0.050 Uiso calc R 1 H
C13 0.3810(6) 0.3791(3) -0.0542(3) 0.0404(11) Uani d . 1 C
H13A 0.3017 0.4260 -0.0602 0.061 Uiso calc R 1 H
H13B 0.3948 0.3794 -0.1023 0.061 Uiso calc R 1 H
H13C 0.4756 0.3979 -0.0085 0.061 Uiso calc R 1 H
C14 0.4824(6) 0.1698(4) -0.0286(3) 0.0359(10) Uani d . 1 C
H14A 0.5733 0.1847 0.0205 0.054 Uiso calc R 1 H
H14B 0.5031 0.1794 -0.0741 0.054 Uiso calc R 1 H
H14C 0.4526 0.1015 -0.0274 0.054 Uiso calc R 1 H
C15 0.1575(6) 0.2215(4) -0.1331(3) 0.0423(12) Uani d . 1 C
H15A 0.1866 0.2194 -0.1761 0.063 Uiso calc R 1 H
H15B 0.0787 0.2710 -0.1451 0.063 Uiso calc R 1 H
H15C 0.1192 0.1570 -0.1279 0.063 Uiso calc R 1 H

loop_
_atom_site_aniso_label
_atom_site_aniso_U_11
_atom_site_aniso_U_22
_atom_site_aniso_U_33
_atom_site_aniso_U_12
_atom_site_aniso_U_13
_atom_site_aniso_U_23
I1 0.0583(2) 0.03714(17) 0.04479(18) 0.01212(14) 0.03535(16) 0.00036(13)
I2 0.02854(15) 0.04648(19) 0.03682(16) -0.00403(13) 0.00380(12) -0.00015(14)
In1 0.01992(12) 0.02310(13) 0.02236(12) 0.00204(10) 0.01184(10) 0.00261(10)
Si1 0.0214(5) 0.0175(4) 0.0203(4) -0.0006(4) 0.0110(4) -0.0002(4)
Si2 0.0202(5) 0.0220(5) 0.0226(5) -0.0050(4) 0.0103(4) -0.0055(4)
Si3 0.0278(5) 0.0235(5) 0.0232(5) -0.0013(4) 0.0170(4) 0.0009(4)
N1 0.0234(15) 0.0280(16) 0.0233(15) -0.0026(13) 0.0138(12) 0.0005(13)
C2 0.0274(19) 0.036(2) 0.031(2) -0.0015(17) 0.0194(16) 0.0005(17)
C3 0.041(2) 0.041(2) 0.032(2) -0.011(2) 0.0266(19) -0.0018(19)
C4 0.045(3) 0.036(2) 0.029(2) -0.010(2) 0.0222(19) 0.0032(18)
C5 0.035(2) 0.029(2) 0.0260(19) -0.0002(17) 0.0146(17) 0.0052(16)
C6 0.0231(17) 0.0231(17) 0.0201(16) -0.0064(14) 0.0130(13) -0.0036(13)
C7 0.0183(15) 0.0203(16) 0.0178(15) -0.0006(13) 0.0106(12) -0.0016(12)
C8 0.031(2) 0.028(2) 0.036(2) 0.0121(17) 0.0163(18) 0.0078(17)
C9 0.039(2) 0.0256(19) 0.029(2) -0.0081(17) 0.0178(18) -0.0075(16)
C10 0.029(2) 0.032(2) 0.0208(17) -0.0027(17) 0.0093(15) -0.0049(16)
C11 0.0213(19) 0.042(3) 0.041(2) -0.0076(18) 0.0127(18) -0.008(2)
C12 0.038(2) 0.023(2) 0.042(2) -0.0063(17) 0.021(2) -0.0055(18)
C13 0.058(3) 0.029(2) 0.048(3) -0.008(2) 0.036(3) 0.002(2)
C14 0.039(2) 0.040(3) 0.043(2) 0.005(2) 0.031(2) -0.002(2)
C15 0.049(3) 0.059(3) 0.0211(19) -0.009(2) 0.0178(19) -0.001(2)

loop_
_atom_type_symbol
_atom_type_description
_atom_type_scat_dispersion_real
_atom_type_scat_dispersion_imag
_atom_type_scat_source
C C 0.0033 0.0016 'International Tables Vol C Tables 4.2.6.8 and 6.1.1.4'
H H 0.0000 0.0000 'International Tables Vol C Tables 4.2.6.8 and 6.1.1.4'
I I -0.4742 1.8119 'International Tables Vol C Tables 4.2.6.8 and 6.1.1.4'
In In -0.7276 1.3100 'International Tables Vol C Tables 4.2.6.8 and 6.1.1.4'
N N 0.0061 0.0033 'International Tables Vol C Tables 4.2.6.8 and 6.1.1.4'
Si Si 0.0817 0.0704 'International Tables Vol C Tables 4.2.6.8 and 6.1.1.4'

loop_
_geom_angle_atom_site_label_1
_geom_angle_atom_site_label_2
_geom_angle_atom_site_label_3
_geom_angle_site_symmetry_3
_geom_angle
_geom_angle_publ_flag
N1 In1 C7 . 91.00(12) y
N1 In1 I2 . 102.26(8) y
N1 In1 I1 . 96.56(9) y
N1 In1 I1 3_565 165.79(11) y
I1 In1 I2 . 103.958(14) y
C7 In1 I1 . 127.91(9) y
C7 In1 I2 . 124.57(9) y
C8 Si1 C9 . 107.8(2) ?
C8 Si1 C7 . 116.40(19) ?
C9 Si1 C7 . 114.73(18) ?
C8 Si1 C6 . 106.91(19) ?
C9 Si1 C6 . 102.79(18) ?
C7 Si1 C6 . 107.09(16) ?
C12 Si2 C10 . 106.1(2) ?
C12 Si2 C11 . 106.3(2) ?
C10 Si2 C11 . 108.2(2) ?
C12 Si2 C7 . 113.49(19) ?
C10 Si2 C7 . 110.51(17) ?
C11 Si2 C7 . 111.83(19) ?
C13 Si3 C15 . 105.1(3) ?
C13 Si3 C14 . 106.1(2) ?
C15 Si3 C14 . 106.8(2) ?
C13 Si3 C7 . 113.6(2) ?
C15 Si3 C7 . 114.01(19) ?
C14 Si3 C7 . 110.62(19) ?
C6 N1 C2 . 120.1(3) ?
C6 N1 In1 . 114.3(2) ?
C2 N1 In1 . 125.6(3) ?
N1 C2 C3 . 121.9(4) ?
N1 C2 H2 . 119.1 ?
C3 C2 H2 . 119.1 ?
C4 C3 C2 . 119.0(4) ?
C4 C3 H3 . 120.5 ?
C2 C3 H3 . 120.5 ?
C3 C4 C5 . 119.2(4) ?
C3 C4 H4 . 120.4 ?
C5 C4 H4 . 120.4 ?
C4 C5 C6 . 120.0(4) ?
C4 C5 H5 . 120.0 ?
C6 C5 H5 . 120.0 ?
N1 C6 C5 . 119.8(3) ?
N1 C6 Si1 . 116.4(3) ?
C5 C6 Si1 . 123.6(3) ?
Si1 C7 Si3 . 110.64(18) ?
Si1 C7 Si2 . 111.69(18) ?
Si3 C7 Si2 . 113.08(18) ?
Si1 C7 In1 . 100.88(15) ?
Si3 C7 In1 . 114.72(17) ?
Si2 C7 In1 . 105.13(15) ?
Si1 C8 H8A . 109.5 ?
Si1 C8 H8B . 109.5 ?
H8A C8 H8B . 109.5 ?
Si1 C8 H8C . 109.5 ?
H8A C8 H8C . 109.5 ?
H8B C8 H8C . 109.5 ?
Si1 C9 H9A . 109.5 ?
Si1 C9 H9B . 109.5 ?
H9A C9 H9B . 109.5 ?
Si1 C9 H9C . 109.5 ?
H9A C9 H9C . 109.5 ?
H9B C9 H9C . 109.5 ?
Si2 C10 H10A . 109.5 ?
Si2 C10 H10B . 109.5 ?
H10A C10 H10B . 109.5 ?
Si2 C10 H10C . 109.5 ?
H10A C10 H10C . 109.5 ?
H10B C10 H10C . 109.5 ?
Si2 C11 H11A . 109.5 ?
Si2 C11 H11B . 109.5 ?
H11A C11 H11B . 109.5 ?
Si2 C11 H11C . 109.5 ?
H11A C11 H11C . 109.5 ?
H11B C11 H11C . 109.5 ?
Si2 C12 H12A . 109.5 ?
Si2 C12 H12B . 109.5 ?
H12A C12 H12B . 109.5 ?
Si2 C12 H12C . 109.5 ?
H12A C12 H12C . 109.5 ?
H12B C12 H12C . 109.5 ?
Si3 C13 H13A . 109.5 ?
Si3 C13 H13B . 109.5 ?
H13A C13 H13B . 109.5 ?
Si3 C13 H13C . 109.5 ?
H13A C13 H13C . 109.5 ?
H13B C13 H13C . 109.5 ?
Si3 C14 H14A . 109.5 ?
Si3 C14 H14B . 109.5 ?
H14A C14 H14B . 109.5 ?
Si3 C14 H14C . 109.5 ?
H14A C14 H14C . 109.5 ?
H14B C14 H14C . 109.5 ?
Si3 C15 H15A . 109.5 ?
Si3 C15 H15B . 109.5 ?
H15A C15 H15B . 109.5 ?
Si3 C15 H15C . 109.5 ?
H15A C15 H15C . 109.5 ?
H15B C15 H15C . 109.5 ?

loop_
_geom_bond_atom_site_label_1
_geom_bond_atom_site_label_2
_geom_bond_site_symmetry_2
_geom_bond_distance
_geom_bond_publ_flag
In1 I1 . 2.7172(4) y
In1 I2 . 2.6891(4) y
In1 N1 . 2.270(3) y
In1 C7 . 2.207(3) y
In1 I1 3_565 4.3421(4) y
Si1 C8 . 1.865(4) ?
Si1 C9 . 1.865(4) ?
Si1 C7 . 1.873(4) ?
Si1 C6 . 1.916(4) ?
Si2 C12 . 1.873(4) ?
Si2 C10 . 1.880(4) ?
Si2 C11 . 1.880(4) ?
Si2 C7 . 1.901(4) ?
Si3 C13 . 1.862(5) ?
Si3 C15 . 1.869(5) ?
Si3 C14 . 1.879(5) ?
Si3 C7 . 1.901(3) ?
N1 C6 . 1.341(5) ?
N1 C2 . 1.357(5) ?
C2 C3 . 1.372(6) ?
C2 H2 . 0.9500 ?
C3 C4 . 1.369(7) ?
C3 H3 . 0.9500 ?
C4 C5 . 1.389(6) ?
C4 H4 . 0.9500 ?
C5 C6 . 1.391(5) ?
C5 H5 . 0.9500 ?
C8 H8A . 0.9800 ?
C8 H8B . 0.9800 ?
C8 H8C . 0.9800 ?
C9 H9A . 0.9800 ?
C9 H9B . 0.9800 ?
C9 H9C . 0.9800 ?
C10 H10A . 0.9800 ?
C10 H10B . 0.9800 ?
C10 H10C . 0.9800 ?
C11 H11A . 0.9800 ?
C11 H11B . 0.9800 ?
C11 H11C . 0.9800 ?
C12 H12A . 0.9800 ?
C12 H12B . 0.9800 ?
C12 H12C . 0.9800 ?
C13 H13A . 0.9800 ?
C13 H13B . 0.9800 ?
C13 H13C . 0.9800 ?
C14 H14A . 0.9800 ?
C14 H14B . 0.9800 ?
C14 H14C . 0.9800 ?
C15 H15A . 0.9800 ?
C15 H15B . 0.9800 ?
C15 H15C . 0.9800 ?

loop_
_geom_torsion_atom_site_label_1
_geom_torsion_atom_site_label_2
_geom_torsion_atom_site_label_3
_geom_torsion_atom_site_label_4
_geom_torsion
C7 In1 N1 C6 -13.1(3)
I2 In1 N1 C6 112.7(3)
I1 In1 N1 C6 -141.5(3)
C7 In1 N1 C2 164.9(3)
I2 In1 N1 C2 -69.4(3)
I1 In1 N1 C2 36.5(3)
C6 N1 C2 C3 -0.1(6)
In1 N1 C2 C3 -177.9(3)
N1 C2 C3 C4 0.0(7)
C2 C3 C4 C5 0.0(7)
C3 C4 C5 C6 0.0(7)
C2 N1 C6 C5 0.1(6)
In1 N1 C6 C5 178.2(3)
C2 N1 C6 Si1 175.8(3)
In1 N1 C6 Si1 -6.1(4)
C4 C5 C6 N1 -0.1(6)
C4 C5 C6 Si1 -175.5(3)
C8 Si1 C6 N1 152.5(3)
C9 Si1 C6 N1 -94.2(3)
C7 Si1 C6 N1 27.1(3)
C8 Si1 C6 C5 -31.9(4)
C9 Si1 C6 C5 81.4(4)
C7 Si1 C6 C5 -157.4(3)
C8 Si1 C7 Si3 86.7(2)
C9 Si1 C7 Si3 -40.5(3)
C6 Si1 C7 Si3 -153.82(18)
C8 Si1 C7 Si2 -40.2(3)
C9 Si1 C7 Si2 -167.37(19)
C6 Si1 C7 Si2 79.3(2)
C8 Si1 C7 In1 -151.49(18)
C9 Si1 C7 In1 81.4(2)
C6 Si1 C7 In1 -31.99(19)
C13 Si3 C7 Si1 -163.9(2)
C15 Si3 C7 Si1 75.7(3)
C14 Si3 C7 Si1 -44.7(3)
C13 Si3 C7 Si2 -37.8(3)
C15 Si3 C7 Si2 -158.2(2)
C14 Si3 C7 Si2 81.5(3)
C13 Si3 C7 In1 82.8(3)
C15 Si3 C7 In1 -37.6(3)
C14 Si3 C7 In1 -158.0(2)
C12 Si2 C7 Si1 -164.5(2)
C10 Si2 C7 Si1 -45.4(2)
C11 Si2 C7 Si1 75.2(2)
C12 Si2 C7 Si3 70.0(2)
C10 Si2 C7 Si3 -171.0(2)
C11 Si2 C7 Si3 -50.4(3)
C12 Si2 C7 In1 -55.9(2)
C10 Si2 C7 In1 63.1(2)
C11 Si2 C7 In1 -176.2(2)
N1 In1 C7 Si1 25.44(15)
I2 In1 C7 Si1 -80.23(15)
I1 In1 C7 Si1 124.56(11)
N1 In1 C7 Si3 144.36(19)
I2 In1 C7 Si3 38.7(2)
I1 In1 C7 Si3 -116.52(15)
N1 In1 C7 Si2 -90.79(16)
I2 In1 C7 Si2 163.55(8)
I1 In1 C7 Si2 8.3(2)
